data_2224290
loop_
_publ_author_name
'de Souza, Marcus V. N.'
'Howie, R. Alan'
'Tiekink, Edward R. T.'
'Wardell, James L.'
'Wardell, Solange M. S. V.'

_publ_section_title
;
 7-Chloro-4-[(<i>E</i>)-(3-chlorobenzylidene)hydrazinyl]-1\l^4^-quinolinium
 3-chlorobenzoate
;
_journal_coeditor_code HG2605
_journal_issue 12
_journal_name_full 'Acta Crystallographica Section E'
_journal_page_first o3204
_journal_page_last o3205
_journal_paper_doi 10.1107/S1600536809049794
_journal_volume 65
_journal_year 2009
_chemical_formula_iupac 'C16 H12 Cl2 N3 +, C7 H4 Cl O2 -'
_chemical_formula_moiety 'C16 H12 Cl2 N3 +, C7 H4 Cl O2 -'
_chemical_formula_sum 'C23 H16 Cl3 N3 O2'
_chemical_formula_weight 472.74
_chemical_name_systematic
;
7-Chloro-4-[(<i>E</i>)-(3-chlorobenzylidene)hydrazinyl]-1\l^4^-quinolinium
3-chlorobenzoate
;
_space_group_IT_number 2
_symmetry_cell_setting triclinic
_symmetry_space_group_name_Hall '-P 1'
_symmetry_space_group_name_H-M 'P -1'
_atom_sites_solution_hydrogens geom
_atom_sites_solution_primary direct
_atom_sites_solution_secondary difmap
_audit_creation_method SHELXL-97
_cell_angle_alpha 112.5318(12)
_cell_angle_beta 91.6382(15)
_cell_angle_gamma 97.4362(15)
_cell_formula_units_Z 2
_cell_length_a 8.8777(2)
_cell_length_b 10.7064(3)
_cell_length_c 11.9807(3)
_cell_measurement_reflns_used 16230
_cell_measurement_temperature 120(2)
_cell_measurement_theta_max 27.5
_cell_measurement_theta_min 2.9
_cell_volume 1039.17(5)
_computing_cell_refinement 'DENZO (Otwinowski & Minor, 1997) and COLLECT (Hooft, 1998)'
_computing_data_collection 'COLLECT (Hooft, 1998)'
_computing_data_reduction 'DENZO (Otwinowski & Minor, 1997) and COLLECT (Hooft, 1998)'
_computing_molecular_graphics 'DIAMOND (Brandenburg, 2006)'
_computing_publication_material 'publCIF (Westrip, 2009)'
_computing_structure_refinement 'SHELXL97 (Sheldrick, 2008)'
_computing_structure_solution 'SHELXS97 (Sheldrick, 2008)'
_diffrn_ambient_temperature 120(2)
_diffrn_detector_area_resol_mean 9.091
_diffrn_measured_fraction_theta_full 0.992
_diffrn_measured_fraction_theta_max 0.992
_diffrn_measurement_device_type 'Nonius KappaCCD area-detector'
_diffrn_measurement_method '\f and \w scans'
_diffrn_radiation_monochromator '10 cm confocal mirrors'
_diffrn_radiation_source 'Enraf Nonius FR591 rotating anode'
_diffrn_radiation_type MoK\a
_diffrn_radiation_wavelength 0.71073
_diffrn_reflns_av_R_equivalents 0.044
_diffrn_reflns_av_sigmaI/netI 0.045
_diffrn_reflns_limit_h_max 11
_diffrn_reflns_limit_h_min -11
_diffrn_reflns_limit_k_max 13
_diffrn_reflns_limit_k_min -13
_diffrn_reflns_limit_l_max 15
_diffrn_reflns_limit_l_min -15
_diffrn_reflns_number 16836
_diffrn_reflns_theta_full 27.5
_diffrn_reflns_theta_max 27.5
_diffrn_reflns_theta_min 3.1
_diffrn_standards_decay_% 0
_diffrn_standards_number 0
_exptl_absorpt_coefficient_mu 0.468
_exptl_absorpt_correction_T_max 1.000
_exptl_absorpt_correction_T_min 0.922
_exptl_absorpt_correction_type multi-scan
_exptl_absorpt_process_details '(SADABS; Sheldrick, 2007)'
_exptl_crystal_colour yellow
_exptl_crystal_density_diffrn 1.511
_exptl_crystal_density_method 'not measured'
_exptl_crystal_description block
_exptl_crystal_F_000 484
_exptl_crystal_size_max 0.06
_exptl_crystal_size_mid 0.04
_exptl_crystal_size_min 0.03
_refine_diff_density_max 0.40
_refine_diff_density_min -0.45
_refine_ls_extinction_method none
_refine_ls_goodness_of_fit_ref 1.07
_refine_ls_hydrogen_treatment mixed
_refine_ls_matrix_type full
_refine_ls_number_parameters 283
_refine_ls_number_reflns 4746
_refine_ls_number_restraints 0
_refine_ls_restrained_S_all 1.07
_refine_ls_R_factor_all 0.061
_refine_ls_R_factor_gt 0.047
_refine_ls_shift/su_max 0.001
_refine_ls_shift/su_mean 0.000
_refine_ls_structure_factor_coef Fsqd
_refine_ls_weighting_details 'calc w=1/[\s^2^(Fo^2^)+(0.0078P)^2^+1.9095P] where P=(Fo^2^+2Fc^2^)/3'
_refine_ls_weighting_scheme calc
_refine_ls_wR_factor_gt 0.095
_refine_ls_wR_factor_ref 0.104
_reflns_number_gt 3949
_reflns_number_total 4746
_reflns_threshold_expression I>2\s(I)
_cod_data_source_file hg2605.cif
_cod_data_source_block I
_cod_database_code 2224290
_cod_database_fobs_code 2224290

loop_
_symmetry_equiv_pos_as_xyz
'x, y, z'
'-x, -y, -z'

loop_
_atom_site_type_symbol
_atom_site_label
_atom_site_fract_x
_atom_site_fract_y
_atom_site_fract_z
_atom_site_U_iso_or_equiv
_atom_site_adp_type
_atom_site_calc_flag
_atom_site_refinement_flags
_atom_site_occupancy
_atom_site_disorder_assembly
_atom_site_disorder_group
Cl Cl1 -0.20629(7) -0.15682(6) 0.12224(5) 0.02306(14) Uani d . 1 . .
Cl Cl2 0.85051(7) 0.10932(6) 1.02577(5) 0.02465(15) Uani d . 1 . .
N N1 0.0669(2) -0.2783(2) 0.43607(18) 0.0167(4) Uani d . 1 . .
H H1N -0.007(3) -0.349(3) 0.417(2) 0.020 Uiso d . 1 . .
N N2 0.3644(2) 0.08652(19) 0.57378(17) 0.0161(4) Uani d . 1 . .
H H2N 0.3580 0.1499 0.5448 0.019 Uiso calc R 1 . .
N N3 0.4690(2) 0.1101(2) 0.67007(17) 0.0165(4) Uani d . 1 . .
C C1 0.1764(3) -0.2566(2) 0.5229(2) 0.0176(5) Uani d . 1 . .
H H1 0.1815 -0.3246 0.5550 0.021 Uiso calc R 1 . .
C C2 0.2826(3) -0.1393(2) 0.5677(2) 0.0169(5) Uani d . 1 . .
H H2 0.3619 -0.1290 0.6269 0.020 Uiso calc R 1 . .
C C3 0.2724(2) -0.0350(2) 0.5250(2) 0.0150(4) Uani d . 1 . .
C C4 0.1584(2) -0.0590(2) 0.4281(2) 0.0152(4) Uani d . 1 . .
C C5 0.1406(3) 0.0354(2) 0.3736(2) 0.0160(4) Uani d . 1 . .
H H5 0.2070 0.1203 0.4012 0.019 Uiso calc R 1 . .
C C6 0.0291(3) 0.0063(2) 0.2819(2) 0.0178(5) Uani d . 1 . .
H H6 0.0173 0.0709 0.2469 0.021 Uiso calc R 1 . .
C C7 -0.0678(3) -0.1204(2) 0.2400(2) 0.0174(5) Uani d . 1 . .
C C8 -0.0558(3) -0.2149(2) 0.2900(2) 0.0163(4) Uani d . 1 . .
H H8 -0.1226 -0.2996 0.2607 0.020 Uiso calc R 1 . .
C C9 0.0570(2) -0.1842(2) 0.3852(2) 0.0148(4) Uani d . 1 . .
C C10 0.5321(3) 0.2345(2) 0.7240(2) 0.0183(5) Uani d . 1 . .
H H10 0.5072 0.3008 0.6948 0.022 Uiso calc R 1 . .
C C11 0.6420(3) 0.2766(2) 0.8300(2) 0.0190(5) Uani d . 1 . .
C C12 0.6897(3) 0.1816(2) 0.8718(2) 0.0178(5) Uani d . 1 . .
H H12 0.6519 0.0869 0.8313 0.021 Uiso calc R 1 . .
C C13 0.7928(3) 0.2280(2) 0.9730(2) 0.0197(5) Uani d . 1 . .
C C14 0.8501(3) 0.3651(3) 1.0350(2) 0.0262(6) Uani d . 1 . .
H H14 0.9208 0.3945 1.1043 0.031 Uiso calc R 1 . .
C C15 0.8015(3) 0.4585(3) 0.9931(2) 0.0316(6) Uani d . 1 . .
H H15 0.8388 0.5532 1.0346 0.038 Uiso calc R 1 . .
C C16 0.6988(3) 0.4153(3) 0.8908(2) 0.0274(6) Uani d . 1 . .
H H16 0.6673 0.4803 0.8625 0.033 Uiso calc R 1 . .
Cl Cl3 0.12274(6) 0.37851(6) 0.30843(6) 0.02426(14) Uani d . 1 . .
O O1 0.67939(19) 0.66372(16) 0.43847(15) 0.0212(4) Uani d . 1 . .
O O2 0.84256(18) 0.51324(17) 0.36860(16) 0.0216(4) Uani d . 1 . .
C C17 0.7100(3) 0.5460(2) 0.3827(2) 0.0165(5) Uani d . 1 . .
C C18 0.5784(3) 0.4312(2) 0.3217(2) 0.0164(4) Uani d . 1 . .
C C19 0.4291(3) 0.4533(2) 0.3442(2) 0.0173(5) Uani d . 1 . .
H H19 0.4091 0.5382 0.4019 0.021 Uiso calc R 1 . .
C C20 0.3100(3) 0.3500(2) 0.2816(2) 0.0182(5) Uani d . 1 . .
C C21 0.3357(3) 0.2254(2) 0.1967(2) 0.0218(5) Uani d . 1 . .
H H21 0.2526 0.1564 0.1535 0.026 Uiso calc R 1 . .
C C22 0.4848(3) 0.2028(3) 0.1756(2) 0.0243(5) Uani d . 1 . .
H H22 0.5041 0.1175 0.1183 0.029 Uiso calc R 1 . .
C C23 0.6058(3) 0.3051(2) 0.2385(2) 0.0206(5) Uani d . 1 . .
H H23 0.7077 0.2889 0.2245 0.025 Uiso calc R 1 . .

loop_
_atom_site_aniso_label
_atom_site_aniso_U_11
_atom_site_aniso_U_22
_atom_site_aniso_U_33
_atom_site_aniso_U_12
_atom_site_aniso_U_13
_atom_site_aniso_U_23
Cl1 0.0229(3) 0.0245(3) 0.0229(3) -0.0014(2) -0.0066(2) 0.0127(2)
Cl2 0.0323(3) 0.0204(3) 0.0219(3) 0.0074(2) -0.0037(2) 0.0082(2)
N1 0.0171(10) 0.0126(9) 0.0215(10) 0.0015(7) 0.0001(8) 0.0081(8)
N2 0.0163(9) 0.0142(9) 0.0183(10) 0.0005(7) -0.0038(7) 0.0080(8)
N3 0.0153(9) 0.0180(10) 0.0158(9) 0.0014(7) -0.0011(7) 0.0067(8)
C1 0.0199(11) 0.0147(11) 0.0211(12) 0.0062(9) 0.0018(9) 0.0092(9)
C2 0.0163(11) 0.0156(11) 0.0181(11) 0.0020(9) -0.0011(9) 0.0061(9)
C3 0.0127(10) 0.0143(11) 0.0177(11) 0.0041(8) 0.0035(8) 0.0051(9)
C4 0.0141(10) 0.0159(11) 0.0165(11) 0.0047(8) 0.0028(8) 0.0065(9)
C5 0.0173(11) 0.0125(10) 0.0178(11) 0.0025(8) 0.0033(9) 0.0052(9)
C6 0.0210(12) 0.0159(11) 0.0188(11) 0.0043(9) 0.0030(9) 0.0087(9)
C7 0.0162(11) 0.0200(12) 0.0156(11) 0.0033(9) 0.0003(9) 0.0067(9)
C8 0.0161(11) 0.0132(10) 0.0177(11) -0.0001(8) 0.0014(9) 0.0048(9)
C9 0.0159(11) 0.0128(10) 0.0162(11) 0.0025(8) 0.0019(8) 0.0060(9)
C10 0.0195(11) 0.0164(11) 0.0195(12) 0.0004(9) -0.0005(9) 0.0085(9)
C11 0.0211(12) 0.0179(11) 0.0179(11) 0.0009(9) -0.0007(9) 0.0075(9)
C12 0.0183(11) 0.0150(11) 0.0177(11) -0.0006(9) -0.0001(9) 0.0050(9)
C13 0.0231(12) 0.0198(12) 0.0190(12) 0.0044(9) 0.0018(9) 0.0103(10)
C14 0.0321(14) 0.0227(13) 0.0207(12) -0.0044(11) -0.0088(10) 0.0083(10)
C15 0.0453(17) 0.0165(12) 0.0277(14) -0.0068(11) -0.0131(12) 0.0077(11)
C16 0.0376(15) 0.0193(12) 0.0257(13) -0.0007(11) -0.0082(11) 0.0115(11)
Cl3 0.0161(3) 0.0240(3) 0.0307(3) 0.0009(2) -0.0005(2) 0.0094(3)
O1 0.0227(9) 0.0133(8) 0.0253(9) 0.0007(6) -0.0033(7) 0.0061(7)
O2 0.0170(8) 0.0168(8) 0.0296(10) 0.0006(6) -0.0019(7) 0.0085(7)
C17 0.0195(11) 0.0154(11) 0.0166(11) 0.0018(9) -0.0025(9) 0.0092(9)
C18 0.0180(11) 0.0145(11) 0.0175(11) -0.0012(8) -0.0011(9) 0.0085(9)
C19 0.0208(11) 0.0145(11) 0.0165(11) 0.0020(9) -0.0003(9) 0.0065(9)
C20 0.0168(11) 0.0195(12) 0.0205(11) 0.0012(9) 0.0002(9) 0.0108(9)
C21 0.0222(12) 0.0180(12) 0.0208(12) -0.0049(9) -0.0012(10) 0.0054(10)
C22 0.0279(13) 0.0158(11) 0.0233(13) -0.0006(10) 0.0033(10) 0.0024(10)
C23 0.0208(12) 0.0195(12) 0.0211(12) 0.0019(9) 0.0029(9) 0.0077(10)

loop_
_atom_type_symbol
_atom_type_description
_atom_type_scat_dispersion_real
_atom_type_scat_dispersion_imag
_atom_type_scat_source
C C 0.0033 0.0016 'International Tables Vol C Tables 4.2.6.8 and 6.1.1.4'
H H 0.0000 0.0000 'International Tables Vol C Tables 4.2.6.8 and 6.1.1.4'
Cl Cl 0.1484 0.1585 'International Tables Vol C Tables 4.2.6.8 and 6.1.1.4'
N N 0.0061 0.0033 'International Tables Vol C Tables 4.2.6.8 and 6.1.1.4'
O O 0.0106 0.0060 'International Tables Vol C Tables 4.2.6.8 and 6.1.1.4'

loop_
_geom_angle_atom_site_label_1
_geom_angle_atom_site_label_2
_geom_angle_atom_site_label_3
_geom_angle_site_symmetry_1
_geom_angle_site_symmetry_3
_geom_angle
_geom_angle_publ_flag
C1 N1 C9 . . 120.8(2) ?
C1 N1 H1N . . 119.7(17) ?
C9 N1 H1N . . 119.0(17) ?
C3 N2 N3 . . 119.06(18) ?
C3 N2 H2N . . 120.5 ?
N3 N2 H2N . . 120.5 ?
C10 N3 N2 . . 114.66(19) ?
N1 C1 C2 . . 122.5(2) ?
N1 C1 H1 . . 118.8 ?
C2 C1 H1 . . 118.8 ?
C1 C2 C3 . . 119.4(2) ?
C1 C2 H2 . . 120.3 ?
C3 C2 H2 . . 120.3 ?
N2 C3 C2 . . 121.7(2) ?
N2 C3 C4 . . 119.7(2) ?
C2 C3 C4 . . 118.6(2) ?
C9 C4 C5 . . 117.9(2) ?
C9 C4 C3 . . 118.0(2) ?
C5 C4 C3 . . 124.1(2) ?
C6 C5 C4 . . 121.1(2) ?
C6 C5 H5 . . 119.4 ?
C4 C5 H5 . . 119.4 ?
C5 C6 C7 . . 119.3(2) ?
C5 C6 H6 . . 120.4 ?
C7 C6 H6 . . 120.4 ?
C8 C7 C6 . . 121.8(2) ?
C8 C7 Cl1 . . 119.40(18) ?
C6 C7 Cl1 . . 118.75(17) ?
C7 C8 C9 . . 118.8(2) ?
C7 C8 H8 . . 120.6 ?
C9 C8 H8 . . 120.6 ?
N1 C9 C8 . . 118.6(2) ?
N1 C9 C4 . . 120.5(2) ?
C8 C9 C4 . . 120.9(2) ?
N3 C10 C11 . . 121.2(2) ?
N3 C10 H10 . . 119.4 ?
C11 C10 H10 . . 119.4 ?
C16 C11 C12 . . 119.6(2) ?
C16 C11 C10 . . 118.8(2) ?
C12 C11 C10 . . 121.6(2) ?
C13 C12 C11 . . 118.9(2) ?
C13 C12 H12 . . 120.6 ?
C11 C12 H12 . . 120.6 ?
C12 C13 C14 . . 122.4(2) ?
C12 C13 Cl2 . . 118.72(18) ?
C14 C13 Cl2 . . 118.83(19) ?
C13 C14 C15 . . 118.2(2) ?
C13 C14 H14 . . 120.9 ?
C15 C14 H14 . . 120.9 ?
C14 C15 C16 . . 120.9(2) ?
C14 C15 H15 . . 119.6 ?
C16 C15 H15 . . 119.6 ?
C15 C16 C11 . . 120.0(2) ?
C15 C16 H16 . . 120.0 ?
C11 C16 H16 . . 120.0 ?
O1 C17 O2 . . 125.9(2) ?
O1 C17 C18 . . 118.0(2) ?
O2 C17 C18 . . 116.1(2) ?
C19 C18 C23 . . 119.6(2) ?
C19 C18 C17 . . 120.1(2) ?
C23 C18 C17 . . 120.1(2) ?
C20 C19 C18 . . 119.3(2) ?
C20 C19 H19 . . 120.4 ?
C18 C19 H19 . . 120.4 ?
C19 C20 C21 . . 121.6(2) ?
C19 C20 Cl3 . . 119.25(18) ?
C21 C20 Cl3 . . 119.13(18) ?
C20 C21 C22 . . 119.1(2) ?
C20 C21 H21 . . 120.5 ?
C22 C21 H21 . . 120.5 ?
C21 C22 C23 . . 120.0(2) ?
C21 C22 H22 . . 120.0 ?
C23 C22 H22 . . 120.0 ?
C22 C23 C18 . . 120.4(2) ?
C22 C23 H23 . . 119.8 ?
C18 C23 H23 . . 119.8 ?

loop_
_geom_bond_atom_site_label_1
_geom_bond_atom_site_label_2
_geom_bond_site_symmetry_2
_geom_bond_distance
_geom_bond_publ_flag
Cl1 C7 . 1.735(2) ?
Cl2 C13 . 1.744(2) ?
N1 C1 . 1.334(3) ?
N1 C9 . 1.373(3) ?
N1 H1N . 0.89(3) ?
N2 C3 . 1.348(3) ?
N2 N3 . 1.383(3) ?
N2 H2N . 0.8800 ?
N3 C10 . 1.277(3) ?
C1 C2 . 1.379(3) ?
C1 H1 . 0.9500 ?
C2 C3 . 1.407(3) ?
C2 H2 . 0.9500 ?
C3 C4 . 1.440(3) ?
C4 C9 . 1.416(3) ?
C4 C5 . 1.420(3) ?
C5 C6 . 1.371(3) ?
C5 H5 . 0.9500 ?
C6 C7 . 1.408(3) ?
C6 H6 . 0.9500 ?
C7 C8 . 1.372(3) ?
C8 C9 . 1.405(3) ?
C8 H8 . 0.9500 ?
C10 C11 . 1.465(3) ?
C10 H10 . 0.9500 ?
C11 C16 . 1.395(3) ?
C11 C12 . 1.398(3) ?
C12 C13 . 1.383(3) ?
C12 H12 . 0.9500 ?
C13 C14 . 1.384(3) ?
C14 C15 . 1.386(4) ?
C14 H14 . 0.9500 ?
C15 C16 . 1.392(4) ?
C15 H15 . 0.9500 ?
C16 H16 . 0.9500 ?
Cl3 C20 . 1.745(2) ?
O1 C17 . 1.250(3) ?
O2 C17 . 1.269(3) ?
C17 C18 . 1.517(3) ?
C18 C19 . 1.392(3) ?
C18 C23 . 1.394(3) ?
C19 C20 . 1.385(3) ?
C19 H19 . 0.9500 ?
C20 C21 . 1.385(3) ?
C21 C22 . 1.389(4) ?
C21 H21 . 0.9500 ?
C22 C23 . 1.392(3) ?
C22 H22 . 0.9500 ?
C23 H23 . 0.9500 ?

loop_
_geom_hbond_atom_site_label_D
_geom_hbond_atom_site_label_H
_geom_hbond_atom_site_label_A
_geom_hbond_site_symmetry_A
_geom_hbond_distance_DH
_geom_hbond_distance_HA
_geom_hbond_distance_DA
_geom_hbond_angle_DHA
N1 H1n O2 1_445 0.89(3) 1.76(3) 2.641(3) 175(3)
N2 H2n O1 2_666 0.88 2.00 2.809(3) 152

loop_
_geom_torsion_atom_site_label_1
_geom_torsion_atom_site_label_2
_geom_torsion_atom_site_label_3
_geom_torsion_atom_site_label_4
_geom_torsion_site_symmetry_1
_geom_torsion_site_symmetry_2
_geom_torsion_site_symmetry_3
_geom_torsion_site_symmetry_4
_geom_torsion
_geom_torsion_publ_flag
C3 N2 N3 C10 . . . . -168.3(2) ?
C9 N1 C1 C2 . . . . 1.3(3) ?
N1 C1 C2 C3 . . . . 2.9(3) ?
N3 N2 C3 C2 . . . . -1.5(3) ?
N3 N2 C3 C4 . . . . 177.33(19) ?
C1 C2 C3 N2 . . . . 173.8(2) ?
C1 C2 C3 C4 . . . . -5.1(3) ?
N2 C3 C4 C9 . . . . -175.6(2) ?
C2 C3 C4 C9 . . . . 3.3(3) ?
N2 C3 C4 C5 . . . . 3.8(3) ?
C2 C3 C4 C5 . . . . -177.3(2) ?
C9 C4 C5 C6 . . . . -0.3(3) ?
C3 C4 C5 C6 . . . . -179.7(2) ?
C4 C5 C6 C7 . . . . -0.9(3) ?
C5 C6 C7 C8 . . . . 1.2(3) ?
C5 C6 C7 Cl1 . . . . -178.96(18) ?
C6 C7 C8 C9 . . . . -0.3(3) ?
Cl1 C7 C8 C9 . . . . 179.89(17) ?
C1 N1 C9 C8 . . . . 176.9(2) ?
C1 N1 C9 C4 . . . . -3.2(3) ?
C7 C8 C9 N1 . . . . 179.0(2) ?
C7 C8 C9 C4 . . . . -1.0(3) ?
C5 C4 C9 N1 . . . . -178.7(2) ?
C3 C4 C9 N1 . . . . 0.8(3) ?
C5 C4 C9 C8 . . . . 1.3(3) ?
C3 C4 C9 C8 . . . . -179.3(2) ?
N2 N3 C10 C11 . . . . 178.2(2) ?
N3 C10 C11 C16 . . . . -175.2(2) ?
N3 C10 C11 C12 . . . . 4.1(4) ?
C16 C11 C12 C13 . . . . -0.1(4) ?
C10 C11 C12 C13 . . . . -179.4(2) ?
C11 C12 C13 C14 . . . . 0.3(4) ?
C11 C12 C13 Cl2 . . . . 179.37(18) ?
C12 C13 C14 C15 . . . . 0.0(4) ?
Cl2 C13 C14 C15 . . . . -179.1(2) ?
C13 C14 C15 C16 . . . . -0.5(4) ?
C14 C15 C16 C11 . . . . 0.7(4) ?
C12 C11 C16 C15 . . . . -0.4(4) ?
C10 C11 C16 C15 . . . . 178.9(2) ?
O1 C17 C18 C19 . . . . -10.0(3) ?
O2 C17 C18 C19 . . . . 172.1(2) ?
O1 C17 C18 C23 . . . . 166.8(2) ?
O2 C17 C18 C23 . . . . -11.1(3) ?
C23 C18 C19 C20 . . . . -1.1(3) ?
C17 C18 C19 C20 . . . . 175.7(2) ?
C18 C19 C20 C21 . . . . -0.3(3) ?
C18 C19 C20 Cl3 . . . . -179.20(17) ?
C19 C20 C21 C22 . . . . 1.2(4) ?
Cl3 C20 C21 C22 . . . . -179.88(19) ?
C20 C21 C22 C23 . . . . -0.7(4) ?
C21 C22 C23 C18 . . . . -0.7(4) ?
C19 C18 C23 C22 . . . . 1.7(4) ?
C17 C18 C23 C22 . . . . -175.2(2) ?
C2 C3 N2 N3 . . . . -1.5(3) ?
C4 C3 N2 N3 . . . . 177.33(19) ?
N3 C10 C11 C12 . . . . 4.1(4) ?
N3 C10 C11 C16 . . . . -175.2(2) ?
C19 C18 C17 O1 . . . . -10.0(3) ?
C19 C18 C17 O2 . . . . 172.1(2) ?
C23 C18 C17 O1 . . . . 166.8(2) ?
C23 C18 C17 O2 . . . . -11.1(3) ?

loop_
_cod_related_entry_id
_cod_related_entry_database
_cod_related_entry_code
1 ChemSpider 30655951
